data_4135003
loop_
_publ_author_name
'Arnett, Charles H.'
'Agapie, Theodor'

_publ_section_title
;
 Activation of an Open Shell, Carbyne-Bridged Diiron Complex Toward
 Binding of Dinitrogen.
;
_journal_name_full 'Journal of the American Chemical Society'
_journal_paper_doi 10.1021/jacs.0c01896
_journal_year 2020
_chemical_formula_moiety 'C55 H77 Cl Fe2 N2 P6'
_chemical_formula_sum 'C55 H77 Cl Fe2 N2 P6'
_chemical_formula_weight 1099.15
_space_group_crystal_system monoclinic
_space_group_IT_number 15
_space_group_name_Hall '-C 2yc'
_space_group_name_H-M_alt 'C 1 2/c 1'
_atom_sites_solution_hydrogens geom
_audit_creation_date 2019-12-21
_audit_creation_method
;
Olex2 1.3
(compiled Nov 21 2019 18:26:39 for OlexSys, GUI svn.r6003)
;
_cell_angle_alpha 90
_cell_angle_beta 112.32(3)
_cell_angle_gamma 90
_cell_formula_units_Z 8
_cell_length_a 30.198(15)
_cell_length_b 24.870(8)
_cell_length_c 20.882(13)
_cell_measurement_reflns_used 1098
_cell_measurement_temperature 100.01
_cell_measurement_theta_max 54.32
_cell_measurement_theta_min 3.16
_cell_volume 14508(13)
_computing_cell_refinement 'SAINT V8.38A (?, 2016)'
_computing_data_reduction 'SAINT V8.38A (?, 2016)'
_computing_molecular_graphics 'Olex2 1.3 (Dolomanov et al., 2009)'
_computing_publication_material 'Olex2 1.3 (Dolomanov et al., 2009)'
_computing_structure_refinement 'XL  (Sheldrick, 2008)'
_diffrn_ambient_temperature 100.01
_diffrn_measured_fraction_theta_full 0.907
_diffrn_measured_fraction_theta_max 0.907
_diffrn_measurement_device_type 'Bruker APEX-II CCD'
_diffrn_measurement_method '\f and \w scans'
_diffrn_radiation_type CuK\a
_diffrn_radiation_wavelength 1.54178
_diffrn_reflns_av_R_equivalents 0.1959
_diffrn_reflns_av_unetI/netI 0.3224
_diffrn_reflns_Laue_measured_fraction_full 0.907
_diffrn_reflns_Laue_measured_fraction_max 0.907
_diffrn_reflns_limit_h_max 24
_diffrn_reflns_limit_h_min -31
_diffrn_reflns_limit_k_max 14
_diffrn_reflns_limit_k_min -25
_diffrn_reflns_limit_l_max 20
_diffrn_reflns_limit_l_min -21
_diffrn_reflns_number 19763
_diffrn_reflns_point_group_measured_fraction_full 0.907
_diffrn_reflns_point_group_measured_fraction_max 0.907
_diffrn_reflns_theta_full 55.214
_diffrn_reflns_theta_max 55.214
_diffrn_reflns_theta_min 2.379
_diffrn_source_current 1.0
_diffrn_source_power 0.05
_diffrn_source_voltage 50.0
_diffrn_standards_number 0
_exptl_absorpt_coefficient_mu 5.011
_exptl_absorpt_correction_T_max 0.7508
_exptl_absorpt_correction_T_min 0.4956
_exptl_absorpt_correction_type multi-scan
_exptl_absorpt_process_details
;
SADABS-2016/2 (Bruker,2016/2) was used for absorption correction.
wR2(int) was 0.1170 before and 0.0888 after correction.
The Ratio of minimum to maximum transmission is 0.6601.
The \l/2 correction factor is Not present.
;
_exptl_crystal_colour brown
_exptl_crystal_colour_primary brown
_exptl_crystal_density_diffrn 1.006
_exptl_crystal_description plank
_exptl_crystal_F_000 4640
_exptl_crystal_size_max 0.17
_exptl_crystal_size_mid 0.061
_exptl_crystal_size_min 0.056
_refine_diff_density_max 0.662
_refine_diff_density_min -0.642
_refine_diff_density_rms 0.100
_refine_ls_extinction_method none
_refine_ls_goodness_of_fit_ref 0.897
_refine_ls_hydrogen_treatment constr
_refine_ls_matrix_type full
_refine_ls_number_parameters 611
_refine_ls_number_reflns 8347
_refine_ls_number_restraints 750
_refine_ls_restrained_S_all 0.865
_refine_ls_R_factor_all 0.2311
_refine_ls_R_factor_gt 0.1024
_refine_ls_shift/su_max 0.000
_refine_ls_shift/su_mean 0.000
_refine_ls_structure_factor_coef Fsqd
_refine_ls_weighting_details 'w=1/[\s^2^(Fo^2^)+(0.1049P)^2^] where P=(Fo^2^+2Fc^2^)/3'
_refine_ls_weighting_scheme calc
_refine_ls_wR_factor_gt 0.2230
_refine_ls_wR_factor_ref 0.2889
_reflns_Friedel_coverage 0.000
_reflns_number_gt 2729
_reflns_number_total 8347
_reflns_threshold_expression 'I > 2\s(I)'
_cod_data_source_file ja0c01896_si_001.cif
_cod_data_source_block v19081
_cod_original_cell_volume 14507(13)
_cod_database_code 4135003
_shelx_shelxl_version_number 2018/3
_shelx_space_group_comment
;
The symmetry employed for this shelxl refinement is uniquely defined
by the following loop, which should always be used as a source of
symmetry information in preference to the above space-group names.
They are only intended as comments.
;
_shelx_estimated_absorpt_t_max 0.767
_shelx_estimated_absorpt_t_min 0.483
_olex2_refinement_description
;
1. Fixed Uiso
 At 1.2 times of:
  All C(H) groups, All C(H,H) groups
 At 1.5 times of:
  All C(H,H,H) groups
2. Restrained distances
 N1-N2
 1.11 with sigma of 0.02
3. Rigid bond restraints
 C48, C47, C49
 with sigma for 1-2 distances of 0.01 and sigma for 1-3 distances of 0.01
 C12, Fe1, P1, P2, P3, N1, C1, C3, C6, C11, C18, C21, C17, C27, C24, N2, C2,
 C4, C7, C13, C10, C19, C20, C23, C22, C16, C29, C28, C25, C26, C31, C5, C8,
 C14, C9, C15, P4, C30, Fe2, C32, C38, P5, P6, Cl1, C33, C37, C39, C43, C44,
 C47, C50, C53, C34, C36, C40, C42, C45, C46, C49, C48, C52, C51, C55, C54, C35,
  C41
 with sigma for 1-2 distances of 0.01 and sigma for 1-3 distances of 0.01
4. Uiso/Uaniso restraints and constraints
N1 \\sim N2: within 1.7A with sigma of 0.04 and sigma for terminal atoms of
0.08 within 1.7A
C47 \\sim C48 \\sim C49: within 1.7A with sigma of 0.04 and sigma for terminal
atoms of 0.08 within 1.7A
5. Rigid body (RIGU) restrains
 All non-hydrogen atoms
 with sigma for 1-2 distances of 0.004 and sigma for 1-3 distances of 0.004
6.a Ternary CH refined with riding coordinates:
 C44(H44), C50(H50), C47(H47), C27(H27), C53(H53), C18(H18), C24(H24), C21(H21)
6.b Secondary CH2 refined with riding coordinates:
 C1(H1A,H1B)
6.c Aromatic/amide H refined with riding coordinates:
 C13(H13), C33(H33), C30(H30), C14(H14), C4(H4), C36(H36), C7(H7), C16(H16),
 C41(H41), C42(H42), C8(H8), C10(H10), C39(H39), C5(H5), C15(H15), C9(H9),
 C35(H35), C40(H40), C34(H34)
6.d Idealised Me refined as rotating group:
 C55(H55A,H55B,H55C), C49(H49A,H49B,H49C), C26(H26A,H26B,H26C), C19(H19A,H19B,
 H19C), C54(H54A,H54B,H54C), C29(H29A,H29B,H29C), C45(H45A,H45B,H45C), C52(H52A,
 H52B,H52C), C28(H28A,H28B,H28C), C48(H48A,H48B,H48C), C25(H25A,H25B,H25C),
 C46(H46A,H46B,H46C), C20(H20A,H20B,H20C), C51(H51A,H51B,H51C), C23(H23A,H23B,
 H23C), C22(H22A,H22B,H22C)
;
_smtbx_masks_void_probe_radius 1.2
_smtbx_masks_void_truncation_radius 1.2
_olex2_submission_special_instructions 'No special instructions were received'

loop_
_space_group_symop_operation_xyz
'x, y, z'
'-x, y, -z+1/2'
'x+1/2, y+1/2, z'
'-x+1/2, y+1/2, -z+1/2'
'-x, -y, -z'
'x, -y, z-1/2'
'-x+1/2, -y+1/2, -z'
'x+1/2, -y+1/2, z-1/2'

loop_
_atom_site_label
_atom_site_type_symbol
_atom_site_fract_x
_atom_site_fract_y
_atom_site_fract_z
_atom_site_U_iso_or_equiv
_atom_site_adp_type
_atom_site_occupancy
_atom_site_site_symmetry_order
_atom_site_calc_flag
_atom_site_refinement_flags_posn
_atom_site_refinement_flags_adp
_atom_site_refinement_flags_occupancy
_atom_site_disorder_assembly
_atom_site_disorder_group
Fe1 Fe 0.62504(9) 0.69621(9) 0.63258(14) 0.0666(8) Uani 1 1 d . U . . .
Fe2 Fe 0.68559(9) 0.51519(9) 0.50901(13) 0.0657(8) Uani 1 1 d . U . . .
P5 P 0.76165(15) 0.48588(14) 0.5264(2) 0.0556(11) Uani 1 1 d . U . . .
P1 P 0.69302(15) 0.71728(13) 0.7080(2) 0.0536(11) Uani 1 1 d . U . . .
P6 P 0.62656(16) 0.45929(14) 0.5154(2) 0.0584(12) Uani 1 1 d . U . . .
P4 P 0.71248(15) 0.51304(13) 0.6266(2) 0.0544(11) Uani 1 1 d . U . . .
P2 P 0.64212(16) 0.75332(14) 0.5649(2) 0.0638(13) Uani 1 1 d . U . . .
P3 P 0.59996(16) 0.69844(15) 0.7184(2) 0.0660(13) Uani 1 1 d . U . . .
Cl1 Cl 0.65751(17) 0.58232(14) 0.4282(2) 0.0885(15) Uani 1 1 d . U . . .
C43 C 0.6268(5) 0.4599(4) 0.6023(8) 0.046(3) Uani 1 1 d . U . . .
C13 C 0.7274(6) 0.7559(4) 0.8484(8) 0.054(3) Uani 1 1 d . U . . .
H13 H 0.757691 0.762726 0.846195 0.065 Uiso 1 1 calc R U . . .
C33 C 0.7744(5) 0.4339(5) 0.7197(7) 0.049(3) Uani 1 1 d . U . . .
H33 H 0.758615 0.440739 0.750478 0.059 Uiso 1 1 calc R U . . .
C30 C 0.7849(5) 0.5673(5) 0.7367(7) 0.050(3) Uani 1 1 d . U . . .
H30 H 0.802782 0.535272 0.740191 0.060 Uiso 1 1 calc R U . . .
C3 C 0.7333(5) 0.6601(5) 0.7265(8) 0.049(3) Uani 1 1 d . U . . .
C14 C 0.7205(6) 0.7670(5) 0.9116(8) 0.058(4) Uani 1 1 d . U . . .
H14 H 0.746492 0.780339 0.950531 0.070 Uiso 1 1 calc R U . . .
C6 C 0.7228(5) 0.7728(4) 0.6832(8) 0.044(3) Uani 1 1 d . U . . .
C4 C 0.7794(5) 0.6572(5) 0.7724(8) 0.058(4) Uani 1 1 d . U . . .
H4 H 0.793464 0.687364 0.800692 0.070 Uiso 1 1 calc R U . . .
C32 C 0.7620(5) 0.4634(5) 0.6568(8) 0.051(3) Uani 1 1 d . U . . .
C2 C 0.7108(5) 0.6165(5) 0.6816(8) 0.048(3) Uani 1 1 d . U . . .
C36 C 0.8225(5) 0.4145(5) 0.6317(8) 0.069(4) Uani 1 1 d . U . . .
H36 H 0.839069 0.407500 0.601918 0.083 Uiso 1 1 calc R U . . .
C7 C 0.7657(5) 0.7957(5) 0.7206(8) 0.061(4) Uani 1 1 d . U . . .
H7 H 0.784059 0.782117 0.765388 0.073 Uiso 1 1 calc R U . . .
C16 C 0.6394(6) 0.7376(5) 0.8579(8) 0.060(4) Uani 1 1 d . U . . .
H16 H 0.609281 0.730247 0.860444 0.072 Uiso 1 1 calc R U . . .
C41 C 0.5945(6) 0.4405(5) 0.6910(9) 0.069(4) Uani 1 1 d . U . . .
H41 H 0.569291 0.425521 0.702105 0.083 Uiso 1 1 calc R U . . .
C42 C 0.5919(5) 0.4396(5) 0.6244(8) 0.060(4) Uani 1 1 d . U . . .
H42 H 0.564199 0.423924 0.590401 0.072 Uiso 1 1 calc R U . . .
N2 N 0.5384(6) 0.6526(6) 0.5258(9) 0.112(6) Uani 1 1 d D U . . .
C11 C 0.6951(5) 0.7917(5) 0.6148(8) 0.055(3) Uani 1 1 d . U . . .
C8 C 0.7842(5) 0.8402(5) 0.6938(9) 0.062(4) Uani 1 1 d . U . . .
H8 H 0.814371 0.856069 0.719439 0.074 Uiso 1 1 calc R U . . .
C31 C 0.7378(5) 0.5686(5) 0.6888(8) 0.050(3) Uani 1 1 d . U . . .
N1 N 0.5707(5) 0.6697(6) 0.5664(8) 0.079(4) Uani 1 1 d D U . . .
C10 C 0.7129(6) 0.8359(5) 0.5894(8) 0.065(4) Uani 1 1 d . U . . .
H10 H 0.694971 0.849762 0.544582 0.078 Uiso 1 1 calc R U . . .
C38 C 0.6665(5) 0.4837(5) 0.6552(8) 0.047(3) Uani 1 1 d . U . . .
C39 C 0.6731(5) 0.4848(5) 0.7256(8) 0.058(4) Uani 1 1 d . U . . .
H39 H 0.701467 0.498808 0.760041 0.069 Uiso 1 1 calc R U . . .
C12 C 0.6904(6) 0.7352(5) 0.7902(8) 0.056(3) Uani 1 1 d . U . . .
C5 C 0.8070(5) 0.6094(5) 0.7789(8) 0.056(4) Uani 1 1 d . U . . .
H5 H 0.839166 0.606934 0.810986 0.067 Uiso 1 1 calc R U . . .
C15 C 0.6766(6) 0.7586(5) 0.9168(9) 0.066(4) Uani 1 1 d . U . . .
H15 H 0.671734 0.766518 0.958133 0.079 Uiso 1 1 calc R U . . .
C44 C 0.8061(5) 0.5406(5) 0.5319(8) 0.057(4) Uani 1 1 d . U . . .
H44 H 0.795862 0.557206 0.484824 0.068 Uiso 1 1 calc R U . . .
C50 C 0.6277(6) 0.3853(5) 0.4973(9) 0.071(4) Uani 1 1 d . U . . .
H50 H 0.634984 0.381733 0.454597 0.086 Uiso 1 1 calc R U . . .
C17 C 0.6455(6) 0.7274(5) 0.7960(8) 0.054(3) Uani 1 1 d . U . . .
C55 C 0.5549(5) 0.5366(5) 0.4818(8) 0.076(5) Uani 1 1 d . U . . .
H55A H 0.551422 0.534959 0.526538 0.115 Uiso 1 1 calc R U . . .
H55B H 0.525295 0.550700 0.446611 0.115 Uiso 1 1 calc R U . . .
H55C H 0.581629 0.560336 0.485450 0.115 Uiso 1 1 calc R U . . .
C49 C 0.7484(5) 0.3853(5) 0.4624(8) 0.068(5) Uani 1 1 d . U . . .
H49A H 0.754387 0.372478 0.509374 0.102 Uiso 1 1 calc R U . . .
H49B H 0.760553 0.358966 0.438288 0.102 Uiso 1 1 calc R U . . .
H49C H 0.713881 0.390096 0.437158 0.102 Uiso 1 1 calc R U . . .
C9 C 0.7554(6) 0.8585(5) 0.6286(10) 0.076(5) Uani 1 1 d . U . . .
H9 H 0.765969 0.888617 0.610351 0.091 Uiso 1 1 calc R U . . .
C35 C 0.8350(6) 0.3864(5) 0.6935(9) 0.080(5) Uani 1 1 d . U . . .
H35 H 0.860758 0.361454 0.706951 0.096 Uiso 1 1 calc R U . . .
C47 C 0.7744(6) 0.4403(5) 0.4665(8) 0.063(4) Uani 1 1 d . U . . .
H47 H 0.809725 0.434064 0.483103 0.076 Uiso 1 1 calc R U . . .
C37 C 0.7859(5) 0.4529(5) 0.6123(8) 0.051(3) Uani 1 1 d . U . . .
C40 C 0.6341(6) 0.4633(5) 0.7428(8) 0.062(4) Uani 1 1 d . U . . .
H40 H 0.635622 0.464836 0.789069 0.075 Uiso 1 1 calc R U . . .
C27 C 0.5886(6) 0.6350(5) 0.7568(9) 0.077(4) Uani 1 1 d . U . . .
H27 H 0.576872 0.644553 0.794171 0.092 Uiso 1 1 calc R U . . .
C53 C 0.5648(6) 0.4787(5) 0.4604(8) 0.071(4) Uani 1 1 d . U . . .
H53 H 0.541979 0.452752 0.468067 0.085 Uiso 1 1 calc R U . . .
C18 C 0.6606(6) 0.7201(6) 0.4987(9) 0.074(4) Uani 1 1 d . U . . .
H18 H 0.639214 0.688097 0.482015 0.088 Uiso 1 1 calc R U . . .
C26 C 0.5559(5) 0.7996(5) 0.7248(9) 0.087(6) Uani 1 1 d . U . . .
H26A H 0.560807 0.814853 0.684691 0.130 Uiso 1 1 calc R U . . .
H26B H 0.584655 0.805339 0.766545 0.130 Uiso 1 1 calc R U . . .
H26C H 0.528501 0.817204 0.730174 0.130 Uiso 1 1 calc R U . . .
C34 C 0.8097(5) 0.3953(6) 0.7351(9) 0.068(4) Uani 1 1 d . U . . .
H34 H 0.816696 0.374210 0.775666 0.082 Uiso 1 1 calc R U . . .
C19 C 0.7121(6) 0.6975(5) 0.5335(8) 0.078(5) Uani 1 1 d . U . . .
H19A H 0.734787 0.727386 0.550174 0.117 Uiso 1 1 calc R U . . .
H19B H 0.720061 0.676365 0.499744 0.117 Uiso 1 1 calc R U . . .
H19C H 0.714073 0.674549 0.572642 0.117 Uiso 1 1 calc R U . . .
C54 C 0.5568(6) 0.4789(6) 0.3826(8) 0.093(6) Uani 1 1 d . U . . .
H54A H 0.581473 0.500895 0.375623 0.140 Uiso 1 1 calc R U . . .
H54B H 0.525128 0.493844 0.355686 0.140 Uiso 1 1 calc R U . . .
H54C H 0.558655 0.441977 0.367323 0.140 Uiso 1 1 calc R U . . .
C29 C 0.6367(6) 0.6031(5) 0.7906(8) 0.073(5) Uani 1 1 d . U . . .
H29A H 0.650082 0.595720 0.755464 0.110 Uiso 1 1 calc R U . . .
H29B H 0.630563 0.569063 0.809423 0.110 Uiso 1 1 calc R U . . .
H29C H 0.659489 0.624562 0.827973 0.110 Uiso 1 1 calc R U . . .
C45 C 0.8037(6) 0.5866(4) 0.5833(8) 0.080(5) Uani 1 1 d . U . . .
H45A H 0.770760 0.599878 0.568593 0.119 Uiso 1 1 calc R U . . .
H45B H 0.824918 0.616184 0.582619 0.119 Uiso 1 1 calc R U . . .
H45C H 0.813877 0.571998 0.630273 0.119 Uiso 1 1 calc R U . . .
C52 C 0.6708(5) 0.3594(5) 0.5585(8) 0.082(5) Uani 1 1 d . U . . .
H52A H 0.699722 0.380946 0.567493 0.123 Uiso 1 1 calc R U . . .
H52B H 0.676253 0.322701 0.545903 0.123 Uiso 1 1 calc R U . . .
H52C H 0.663347 0.358340 0.600243 0.123 Uiso 1 1 calc R U . . .
C1 C 0.6583(5) 0.6233(5) 0.6310(7) 0.057(3) Uani 1 1 d . U . . .
H1A H 0.639176 0.594406 0.640721 0.068 Uiso 1 1 calc R U . . .
H1B H 0.657035 0.617531 0.583477 0.068 Uiso 1 1 calc R U . . .
C24 C 0.5459(6) 0.7379(5) 0.7134(9) 0.076(4) Uani 1 1 d . U . . .
H24 H 0.534510 0.724246 0.749488 0.092 Uiso 1 1 calc R U . . .
C28 C 0.5514(6) 0.5995(5) 0.7049(8) 0.092(6) Uani 1 1 d . U . . .
H28A H 0.519810 0.616219 0.691607 0.137 Uiso 1 1 calc R U . . .
H28B H 0.551128 0.564239 0.725704 0.137 Uiso 1 1 calc R U . . .
H28C H 0.559273 0.595046 0.663782 0.137 Uiso 1 1 calc R U . . .
C48 C 0.7565(6) 0.4642(5) 0.3931(8) 0.076(5) Uani 1 1 d . U . . .
H48A H 0.723073 0.475499 0.379445 0.114 Uiso 1 1 calc R U . . .
H48B H 0.758830 0.437050 0.360507 0.114 Uiso 1 1 calc R U . . .
H48C H 0.776193 0.495411 0.392465 0.114 Uiso 1 1 calc R U . . .
C21 C 0.5989(6) 0.8041(6) 0.5133(9) 0.078(4) Uani 1 1 d . U . . .
H21 H 0.613791 0.822436 0.483874 0.093 Uiso 1 1 calc R U . . .
C25 C 0.5052(6) 0.7303(6) 0.6409(8) 0.084(5) Uani 1 1 d . U . . .
H25A H 0.516310 0.742617 0.604958 0.126 Uiso 1 1 calc R U . . .
H25B H 0.477177 0.751418 0.638445 0.126 Uiso 1 1 calc R U . . .
H25C H 0.496498 0.692228 0.633693 0.126 Uiso 1 1 calc R U . . .
C46 C 0.8581(5) 0.5221(6) 0.5517(10) 0.106(7) Uani 1 1 d . U . . .
H46A H 0.867895 0.500559 0.594093 0.158 Uiso 1 1 calc R U . . .
H46B H 0.879023 0.553646 0.559532 0.158 Uiso 1 1 calc R U . . .
H46C H 0.860696 0.500395 0.514109 0.158 Uiso 1 1 calc R U . . .
C20 C 0.6560(7) 0.7520(6) 0.4343(9) 0.107(6) Uani 1 1 d . U . . .
H20A H 0.624016 0.746590 0.398622 0.160 Uiso 1 1 calc R U . . .
H20B H 0.680181 0.739544 0.416914 0.160 Uiso 1 1 calc R U . . .
H20C H 0.660948 0.790246 0.445912 0.160 Uiso 1 1 calc R U . . .
C51 C 0.5826(6) 0.3537(5) 0.4849(9) 0.100(7) Uani 1 1 d . U . . .
H51A H 0.573210 0.357812 0.524636 0.150 Uiso 1 1 calc R U . . .
H51B H 0.588390 0.315588 0.478825 0.150 Uiso 1 1 calc R U . . .
H51C H 0.556934 0.367076 0.443049 0.150 Uiso 1 1 calc R U . . .
C23 C 0.5917(7) 0.8475(6) 0.5609(9) 0.113(7) Uani 1 1 d . U . . .
H23A H 0.576902 0.879322 0.533502 0.170 Uiso 1 1 calc R U . . .
H23B H 0.622725 0.857262 0.596426 0.170 Uiso 1 1 calc R U . . .
H23C H 0.570754 0.833470 0.583261 0.170 Uiso 1 1 calc R U . . .
C22 C 0.5518(6) 0.7784(7) 0.4633(10) 0.118(7) Uani 1 1 d . U . . .
H22A H 0.535771 0.760122 0.490107 0.176 Uiso 1 1 calc R U . . .
H22B H 0.559124 0.752239 0.433585 0.176 Uiso 1 1 calc R U . . .
H22C H 0.530835 0.806440 0.434606 0.176 Uiso 1 1 calc R U . . .

loop_
_atom_site_aniso_label
_atom_site_aniso_U_11
_atom_site_aniso_U_22
_atom_site_aniso_U_33
_atom_site_aniso_U_23
_atom_site_aniso_U_13
_atom_site_aniso_U_12
Fe1 0.0672(19) 0.0682(15) 0.069(2) 0.0041(15) 0.0309(16) -0.0025(14)
Fe2 0.083(2) 0.0652(15) 0.0593(19) -0.0102(14) 0.0386(16) -0.0065(14)
P5 0.079(3) 0.043(2) 0.053(3) 0.000(2) 0.034(3) 0.000(2)
P1 0.065(3) 0.045(2) 0.061(3) 0.004(2) 0.035(2) -0.001(2)
P6 0.077(3) 0.044(2) 0.054(3) -0.010(2) 0.026(2) 0.002(2)
P4 0.067(3) 0.040(2) 0.066(3) -0.003(2) 0.037(2) -0.0080(19)
P2 0.081(3) 0.043(2) 0.068(3) 0.003(2) 0.030(3) 0.004(2)
P3 0.072(3) 0.052(2) 0.083(3) -0.009(2) 0.040(3) -0.011(2)
Cl1 0.112(4) 0.066(2) 0.101(4) 0.002(2) 0.055(3) 0.010(2)
C43 0.052(8) 0.022(6) 0.066(6) 0.001(6) 0.026(5) 0.000(6)
C13 0.087(8) 0.025(7) 0.058(7) 0.000(7) 0.037(6) 0.008(7)
C33 0.034(9) 0.061(9) 0.035(8) -0.007(6) -0.005(7) -0.011(6)
C30 0.054(7) 0.052(7) 0.048(9) -0.002(6) 0.023(6) -0.013(6)
C3 0.059(7) 0.039(5) 0.060(10) 0.008(5) 0.037(6) 0.005(5)
C14 0.083(9) 0.045(8) 0.053(8) 0.005(7) 0.034(8) 0.002(8)
C6 0.063(8) 0.023(6) 0.063(7) -0.001(6) 0.042(5) 0.000(5)
C4 0.056(7) 0.042(6) 0.081(11) 0.006(7) 0.031(6) -0.006(6)
C32 0.066(8) 0.038(6) 0.049(7) -0.005(6) 0.023(7) -0.004(6)
C2 0.061(7) 0.040(5) 0.060(9) 0.003(6) 0.041(6) -0.006(5)
C36 0.075(12) 0.056(9) 0.072(11) 0.012(8) 0.021(9) 0.023(7)
C7 0.072(9) 0.055(8) 0.070(9) -0.005(7) 0.043(6) -0.009(7)
C16 0.088(10) 0.039(8) 0.067(8) -0.016(8) 0.048(7) -0.007(8)
C41 0.098(11) 0.047(9) 0.086(10) 0.001(9) 0.061(9) 0.001(8)
C42 0.053(9) 0.059(9) 0.077(9) -0.002(8) 0.035(8) 0.001(7)
N2 0.101(12) 0.105(11) 0.109(13) -0.028(10) 0.017(8) 0.001(10)
C11 0.079(8) 0.024(7) 0.073(7) 0.007(5) 0.041(5) 0.010(5)
C8 0.062(10) 0.038(8) 0.094(11) -0.010(8) 0.040(8) -0.008(7)
C31 0.054(7) 0.034(5) 0.059(8) 0.003(6) 0.019(6) -0.008(5)
N1 0.072(8) 0.098(10) 0.072(8) 0.000(8) 0.031(6) -0.002(6)
C10 0.098(11) 0.038(8) 0.064(10) 0.006(7) 0.036(8) -0.005(7)
C38 0.060(7) 0.035(7) 0.048(6) 0.010(7) 0.023(6) -0.003(5)
C39 0.079(10) 0.052(8) 0.053(6) 0.024(7) 0.037(7) 0.011(7)
C12 0.083(8) 0.038(8) 0.058(7) -0.002(7) 0.041(6) -0.006(7)
C5 0.054(9) 0.047(7) 0.055(10) 0.000(6) 0.007(7) -0.002(5)
C15 0.083(11) 0.059(9) 0.066(9) -0.005(8) 0.041(8) -0.003(8)
C44 0.072(8) 0.049(7) 0.062(11) 0.008(6) 0.038(9) 0.008(6)
C50 0.081(11) 0.045(6) 0.078(11) -0.024(7) 0.019(9) -0.009(5)
C17 0.084(7) 0.030(7) 0.062(7) 0.001(7) 0.045(6) 0.003(6)
C55 0.066(12) 0.066(8) 0.115(14) 0.010(9) 0.055(11) 0.015(8)
C49 0.093(13) 0.061(7) 0.072(12) -0.012(7) 0.057(11) -0.005(8)
C9 0.089(12) 0.035(9) 0.106(13) 0.016(8) 0.041(9) -0.010(7)
C35 0.110(15) 0.045(9) 0.088(13) 0.023(8) 0.042(11) 0.035(8)
C47 0.092(12) 0.055(7) 0.064(8) -0.003(7) 0.054(10) 0.009(7)
C37 0.062(9) 0.037(7) 0.051(7) 0.001(6) 0.020(7) 0.005(6)
C40 0.098(12) 0.041(8) 0.076(9) -0.001(8) 0.065(8) 0.007(7)
C27 0.104(12) 0.053(8) 0.093(12) -0.020(7) 0.059(10) -0.034(6)
C53 0.075(7) 0.054(7) 0.074(8) -0.002(8) 0.017(8) -0.002(7)
C18 0.092(11) 0.064(9) 0.092(11) -0.016(7) 0.066(10) -0.016(7)
C26 0.071(13) 0.067(7) 0.120(16) -0.015(10) 0.033(11) 0.012(7)
C34 0.053(11) 0.071(10) 0.064(11) 0.009(8) 0.003(9) 0.004(7)
C19 0.105(12) 0.078(10) 0.078(12) -0.013(9) 0.065(10) -0.001(9)
C54 0.120(15) 0.068(10) 0.071(8) 0.011(9) 0.013(9) 0.016(11)
C29 0.122(12) 0.039(7) 0.074(13) -0.016(7) 0.054(9) -0.029(7)
C45 0.123(15) 0.027(7) 0.098(14) -0.004(7) 0.053(12) -0.006(7)
C52 0.083(11) 0.051(8) 0.105(15) -0.009(9) 0.027(9) 0.007(8)
C1 0.064(7) 0.046(6) 0.069(11) 0.008(6) 0.037(6) -0.001(5)
C24 0.070(8) 0.077(7) 0.088(12) -0.034(9) 0.036(6) -0.014(7)
C28 0.130(13) 0.053(9) 0.090(14) -0.004(9) 0.039(10) -0.039(8)
C48 0.112(14) 0.070(9) 0.064(9) 0.002(8) 0.052(11) 0.006(9)
C21 0.090(9) 0.075(9) 0.078(12) 0.024(7) 0.043(7) 0.015(7)
C25 0.077(10) 0.089(11) 0.082(13) 0.003(9) 0.025(8) -0.006(9)
C46 0.071(9) 0.076(11) 0.18(2) 0.010(12) 0.059(13) 0.010(8)
C20 0.147(17) 0.104(13) 0.100(13) 0.009(10) 0.082(13) 0.017(12)
C51 0.086(11) 0.049(8) 0.147(19) -0.009(11) 0.025(11) -0.013(8)
C23 0.143(18) 0.080(11) 0.116(16) 0.027(9) 0.048(13) 0.065(10)
C22 0.076(11) 0.124(14) 0.139(18) 0.018(11) 0.026(9) 0.021(10)

loop_
_atom_type_symbol
_atom_type_description
_atom_type_scat_dispersion_real
_atom_type_scat_dispersion_imag
_atom_type_scat_source
C C 0.0181 0.0091 'International Tables Vol C Tables 4.2.6.8 and 6.1.1.4'
H H 0.0000 0.0000 'International Tables Vol C Tables 4.2.6.8 and 6.1.1.4'
Cl Cl 0.3639 0.7018 'International Tables Vol C Tables 4.2.6.8 and 6.1.1.4'
Fe Fe -1.1336 3.1974 'International Tables Vol C Tables 4.2.6.8 and 6.1.1.4'
N N 0.0311 0.0180 'International Tables Vol C Tables 4.2.6.8 and 6.1.1.4'
P P 0.2955 0.4335 'International Tables Vol C Tables 4.2.6.8 and 6.1.1.4'

loop_
_geom_angle_atom_site_label_1
_geom_angle_atom_site_label_2
_geom_angle_atom_site_label_3
_geom_angle
_geom_angle_site_symmetry_1
_geom_angle_site_symmetry_3
_geom_angle_publ_flag
P1 Fe1 P2 85.47(18) . . ?
P1 Fe1 P3 85.65(19) . . ?
P3 Fe1 P2 138.28(18) . . ?
N1 Fe1 P1 172.1(5) . . ?
N1 Fe1 P2 96.2(5) . . ?
N1 Fe1 P3 98.0(5) . . ?
N1 Fe1 C1 88.5(6) . . ?
C1 Fe1 P1 83.7(4) . . ?
C1 Fe1 P2 108.7(4) . . ?
C1 Fe1 P3 110.7(4) . . ?
P5 Fe2 P6 123.17(16) . . ?
P4 Fe2 P5 84.08(17) . . ?
P4 Fe2 P6 83.68(17) . . ?
P4 Fe2 Cl1 133.72(17) . . ?
Cl1 Fe2 P5 114.46(18) . . ?
Cl1 Fe2 P6 113.81(19) . . ?
C44 P5 Fe2 115.2(4) . . ?
C47 P5 Fe2 122.9(6) . . ?
C47 P5 C44 99.1(6) . . ?
C47 P5 C37 106.2(6) . . ?
C37 P5 Fe2 107.2(5) . . ?
C37 P5 C44 104.5(6) . . ?
C3 P1 Fe1 110.2(5) . . ?
C3 P1 C6 106.9(6) . . ?
C6 P1 Fe1 114.6(5) . . ?
C12 P1 Fe1 112.8(6) . . ?
C12 P1 C3 105.1(7) . . ?
C12 P1 C6 106.7(6) . . ?
C43 P6 Fe2 110.1(5) . . ?
C43 P6 C50 102.5(7) . . ?
C43 P6 C53 103.9(7) . . ?
C50 P6 Fe2 120.3(6) . . ?
C53 P6 Fe2 115.3(5) . . ?
C53 P6 C50 102.7(7) . . ?
C32 P4 Fe2 107.1(5) . . ?
C32 P4 C31 101.1(6) . . ?
C32 P4 C38 103.5(6) . . ?
C31 P4 Fe2 128.5(5) . . ?
C31 P4 C38 103.2(6) . . ?
C38 P4 Fe2 110.6(5) . . ?
C11 P2 Fe1 110.0(5) . . ?
C11 P2 C18 102.2(7) . . ?
C11 P2 C21 104.5(7) . . ?
C18 P2 Fe1 113.5(5) . . ?
C21 P2 Fe1 122.1(6) . . ?
C21 P2 C18 102.5(8) . . ?
C17 P3 Fe1 110.9(5) . . ?
C17 P3 C27 98.7(7) . . ?
C17 P3 C24 100.9(7) . . ?
C27 P3 Fe1 120.5(5) . . ?
C27 P3 C24 99.8(7) . . ?
C24 P3 Fe1 122.1(6) . . ?
C42 C43 P6 127.6(12) . . ?
C42 C43 C38 114.6(15) . . ?
C38 C43 P6 117.8(11) . . ?
C14 C13 H13 119.3 . . ?
C12 C13 H13 119.3 . . ?
C12 C13 C14 121.5(15) . . ?
C32 C33 H33 120.5 . . ?
C34 C33 H33 120.5 . . ?
C34 C33 C32 118.9(15) . . ?
C31 C30 H30 118.0 . . ?
C5 C30 H30 118.0 . . ?
C5 C30 C31 124.1(13) . . ?
C4 C3 P1 128.0(11) . . ?
C4 C3 C2 121.8(13) . . ?
C2 C3 P1 110.1(11) . . ?
C13 C14 H14 119.4 . . ?
C15 C14 C13 121.2(16) . . ?
C15 C14 H14 119.4 . . ?
C7 C6 P1 128.2(12) . . ?
C7 C6 C11 120.3(13) . . ?
C11 C6 P1 111.6(11) . . ?
C3 C4 H4 119.5 . . ?
C3 C4 C5 121.0(14) . . ?
C5 C4 H4 119.5 . . ?
C33 C32 P4 123.6(11) . . ?
C37 C32 P4 116.7(11) . . ?
C37 C32 C33 119.6(13) . . ?
C3 C2 C31 117.3(13) . . ?
C3 C2 C1 118.4(12) . . ?
C31 C2 C1 124.2(12) . . ?
C35 C36 H36 119.4 . . ?
C35 C36 C37 121.2(16) . . ?
C37 C36 H36 119.4 . . ?
C6 C7 H7 119.3 . . ?
C6 C7 C8 121.5(15) . . ?
C8 C7 H7 119.3 . . ?
C15 C16 H16 118.9 . . ?
C17 C16 H16 118.9 . . ?
C17 C16 C15 122.2(16) . . ?
C42 C41 H41 120.1 . . ?
C42 C41 C40 119.9(16) . . ?
C40 C41 H41 120.1 . . ?
C43 C42 H42 117.5 . . ?
C41 C42 C43 124.9(17) . . ?
C41 C42 H42 117.5 . . ?
C6 C11 P2 117.0(10) . . ?
C10 C11 P2 124.9(13) . . ?
C10 C11 C6 118.0(14) . . ?
C7 C8 H8 121.9 . . ?
C9 C8 C7 116.2(15) . . ?
C9 C8 H8 121.9 . . ?
C30 C31 P4 121.6(10) . . ?
C30 C31 C2 118.8(13) . . ?
C2 C31 P4 119.0(11) . . ?
N2 N1 Fe1 178.2(18) . . ?
C11 C10 H10 119.9 . . ?
C9 C10 C11 120.2(15) . . ?
C9 C10 H10 119.9 . . ?
C43 C38 P4 115.4(11) . . ?
C43 C38 C39 124.6(14) . . ?
C39 C38 P4 120.1(11) . . ?
C38 C39 H39 121.9 . . ?
C38 C39 C40 116.2(15) . . ?
C40 C39 H39 121.9 . . ?
C13 C12 P1 127.5(12) . . ?
C13 C12 C17 116.7(15) . . ?
C17 C12 P1 115.8(12) . . ?
C30 C5 C4 116.8(14) . . ?
C30 C5 H5 121.6 . . ?
C4 C5 H5 121.6 . . ?
C14 C15 C16 117.1(16) . . ?
C14 C15 H15 121.5 . . ?
C16 C15 H15 121.5 . . ?
P5 C44 H44 106.9 . . ?
C45 C44 P5 110.3(9) . . ?
C45 C44 H44 106.9 . . ?
C46 C44 P5 115.6(9) . . ?
C46 C44 H44 106.9 . . ?
C46 C44 C45 109.8(13) . . ?
P6 C50 H50 107.0 . . ?
C52 C50 P6 108.0(9) . . ?
C52 C50 H50 107.0 . . ?
C51 C50 P6 117.5(11) . . ?
C51 C50 H50 107.0 . . ?
C51 C50 C52 109.9(13) . . ?
C16 C17 P3 124.9(12) . . ?
C16 C17 C12 121.3(16) . . ?
C12 C17 P3 113.7(12) . . ?
H55A C55 H55B 109.5 . . ?
H55A C55 H55C 109.5 . . ?
H55B C55 H55C 109.5 . . ?
C53 C55 H55A 109.5 . . ?
C53 C55 H55B 109.5 . . ?
C53 C55 H55C 109.5 . . ?
H49A C49 H49B 109.5 . . ?
H49A C49 H49C 109.5 . . ?
H49B C49 H49C 109.5 . . ?
C47 C49 H49A 109.5 . . ?
C47 C49 H49B 109.5 . . ?
C47 C49 H49C 109.5 . . ?
C8 C9 H9 118.1 . . ?
C10 C9 C8 123.8(15) . . ?
C10 C9 H9 118.1 . . ?
C36 C35 H35 120.5 . . ?
C34 C35 C36 119.0(15) . . ?
C34 C35 H35 120.5 . . ?
P5 C47 H47 109.3 . . ?
C49 C47 P5 110.2(9) . . ?
C49 C47 H47 109.3 . . ?
C48 C47 P5 110.8(9) . . ?
C48 C47 C49 107.8(12) . . ?
C48 C47 H47 109.3 . . ?
C32 C37 P5 116.5(11) . . ?
C32 C37 C36 119.0(14) . . ?
C36 C37 P5 124.1(12) . . ?
C41 C40 C39 119.7(15) . . ?
C41 C40 H40 120.2 . . ?
C39 C40 H40 120.2 . . ?
P3 C27 H27 108.2 . . ?
C29 C27 P3 109.4(10) . . ?
C29 C27 H27 108.2 . . ?
C28 C27 P3 113.2(11) . . ?
C28 C27 H27 108.2 . . ?
C28 C27 C29 109.6(12) . . ?
P6 C53 H53 109.1 . . ?
C55 C53 P6 108.7(10) . . ?
C55 C53 H53 109.1 . . ?
C54 C53 P6 111.9(12) . . ?
C54 C53 C55 108.9(12) . . ?
C54 C53 H53 109.1 . . ?
P2 C18 H18 106.0 . . ?
C19 C18 P2 110.0(11) . . ?
C19 C18 H18 106.0 . . ?
C20 C18 P2 118.1(11) . . ?
C20 C18 H18 106.0 . . ?
C20 C18 C19 109.9(13) . . ?
H26A C26 H26B 109.5 . . ?
H26A C26 H26C 109.5 . . ?
H26B C26 H26C 109.5 . . ?
C24 C26 H26A 109.5 . . ?
C24 C26 H26B 109.5 . . ?
C24 C26 H26C 109.5 . . ?
C33 C34 C35 122.1(16) . . ?
C33 C34 H34 119.0 . . ?
C35 C34 H34 119.0 . . ?
C18 C19 H19A 109.5 . . ?
C18 C19 H19B 109.5 . . ?
C18 C19 H19C 109.5 . . ?
H19A C19 H19B 109.5 . . ?
H19A C19 H19C 109.5 . . ?
H19B C19 H19C 109.5 . . ?
C53 C54 H54A 109.5 . . ?
C53 C54 H54B 109.5 . . ?
C53 C54 H54C 109.5 . . ?
H54A C54 H54B 109.5 . . ?
H54A C54 H54C 109.5 . . ?
H54B C54 H54C 109.5 . . ?
C27 C29 H29A 109.5 . . ?
C27 C29 H29B 109.5 . . ?
C27 C29 H29C 109.5 . . ?
H29A C29 H29B 109.5 . . ?
H29A C29 H29C 109.5 . . ?
H29B C29 H29C 109.5 . . ?
C44 C45 H45A 109.5 . . ?
C44 C45 H45B 109.5 . . ?
C44 C45 H45C 109.5 . . ?
H45A C45 H45B 109.5 . . ?
H45A C45 H45C 109.5 . . ?
H45B C45 H45C 109.5 . . ?
C50 C52 H52A 109.5 . . ?
C50 C52 H52B 109.5 . . ?
C50 C52 H52C 109.5 . . ?
H52A C52 H52B 109.5 . . ?
H52A C52 H52C 109.5 . . ?
H52B C52 H52C 109.5 . . ?
Fe1 C1 H1A 107.9 . . ?
Fe1 C1 H1B 107.9 . . ?
C2 C1 Fe1 117.5(9) . . ?
C2 C1 H1A 107.9 . . ?
C2 C1 H1B 107.9 . . ?
H1A C1 H1B 107.2 . . ?
P3 C24 H24 108.7 . . ?
C26 C24 P3 113.1(10) . . ?
C26 C24 H24 108.7 . . ?
C26 C24 C25 107.6(13) . . ?
C25 C24 P3 109.9(11) . . ?
C25 C24 H24 108.7 . . ?
C27 C28 H28A 109.5 . . ?
C27 C28 H28B 109.5 . . ?
C27 C28 H28C 109.5 . . ?
H28A C28 H28B 109.5 . . ?
H28A C28 H28C 109.5 . . ?
H28B C28 H28C 109.5 . . ?
C47 C48 H48A 109.5 . . ?
C47 C48 H48B 109.5 . . ?
C47 C48 H48C 109.5 . . ?
H48A C48 H48B 109.5 . . ?
H48A C48 H48C 109.5 . . ?
H48B C48 H48C 109.5 . . ?
P2 C21 H21 106.6 . . ?
C23 C21 P2 110.3(12) . . ?
C23 C21 H21 106.6 . . ?
C23 C21 C22 114.1(15) . . ?
C22 C21 P2 112.1(11) . . ?
C22 C21 H21 106.6 . . ?
C24 C25 H25A 109.5 . . ?
C24 C25 H25B 109.5 . . ?
C24 C25 H25C 109.5 . . ?
H25A C25 H25B 109.5 . . ?
H25A C25 H25C 109.5 . . ?
H25B C25 H25C 109.5 . . ?
C44 C46 H46A 109.5 . . ?
C44 C46 H46B 109.5 . . ?
C44 C46 H46C 109.5 . . ?
H46A C46 H46B 109.5 . . ?
H46A C46 H46C 109.5 . . ?
H46B C46 H46C 109.5 . . ?
C18 C20 H20A 109.5 . . ?
C18 C20 H20B 109.5 . . ?
C18 C20 H20C 109.5 . . ?
H20A C20 H20B 109.5 . . ?
H20A C20 H20C 109.5 . . ?
H20B C20 H20C 109.5 . . ?
C50 C51 H51A 109.5 . . ?
C50 C51 H51B 109.5 . . ?
C50 C51 H51C 109.5 . . ?
H51A C51 H51B 109.5 . . ?
H51A C51 H51C 109.5 . . ?
H51B C51 H51C 109.5 . . ?
C21 C23 H23A 109.5 . . ?
C21 C23 H23B 109.5 . . ?
C21 C23 H23C 109.5 . . ?
H23A C23 H23B 109.5 . . ?
H23A C23 H23C 109.5 . . ?
H23B C23 H23C 109.5 . . ?
C21 C22 H22A 109.5 . . ?
C21 C22 H22B 109.5 . . ?
C21 C22 H22C 109.5 . . ?
H22A C22 H22B 109.5 . . ?
H22A C22 H22C 109.5 . . ?
H22B C22 H22C 109.5 . . ?

loop_
_geom_bond_atom_site_label_1
_geom_bond_atom_site_label_2
_geom_bond_distance
_geom_bond_site_symmetry_2
_geom_bond_publ_flag
Fe1 P1 2.125(5) . ?
Fe1 P2 2.199(5) . ?
Fe1 P3 2.195(5) . ?
Fe1 N1 1.820(15) . ?
Fe1 C1 2.078(12) . ?
Fe2 P5 2.303(5) . ?
Fe2 P6 2.304(5) . ?
Fe2 P4 2.275(5) . ?
Fe2 Cl1 2.295(5) . ?
P5 C44 1.884(13) . ?
P5 C47 1.835(13) . ?
P5 C37 1.852(14) . ?
P1 C3 1.815(13) . ?
P1 C6 1.828(12) . ?
P1 C12 1.804(15) . ?
P6 C43 1.812(15) . ?
P6 C50 1.882(12) . ?
P6 C53 1.844(15) . ?
P4 C32 1.855(14) . ?
P4 C31 1.851(13) . ?
P4 C38 1.857(13) . ?
P2 C11 1.814(15) . ?
P2 C18 1.867(15) . ?
P2 C21 1.842(15) . ?
P3 C17 1.828(16) . ?
P3 C27 1.861(14) . ?
P3 C24 1.874(15) . ?
C43 C42 1.398(17) . ?
C43 C38 1.413(17) . ?
C13 H13 0.9500 . ?
C13 C14 1.438(17) . ?
C13 C12 1.399(18) . ?
C33 H33 0.9500 . ?
C33 C32 1.423(17) . ?
C33 C34 1.378(17) . ?
C30 H30 0.9500 . ?
C30 C31 1.394(17) . ?
C30 C5 1.367(16) . ?
C3 C4 1.360(17) . ?
C3 C2 1.424(17) . ?
C14 H14 0.9500 . ?
C14 C15 1.385(18) . ?
C6 C7 1.360(17) . ?
C6 C11 1.432(18) . ?
C4 H4 0.9500 . ?
C4 C5 1.428(16) . ?
C32 C37 1.402(18) . ?
C2 C31 1.420(16) . ?
C2 C1 1.546(17) . ?
C36 H36 0.9500 . ?
C36 C35 1.388(19) . ?
C36 C37 1.398(17) . ?
C7 H7 0.9500 . ?
C7 C8 1.444(17) . ?
C16 H16 0.9500 . ?
C16 C15 1.413(19) . ?
C16 C17 1.397(18) . ?
C41 H41 0.9500 . ?
C41 C42 1.364(18) . ?
C41 C40 1.392(19) . ?
C42 H42 0.9500 . ?
N2 N1 1.107(13) . ?
C11 C10 1.411(17) . ?
C8 H8 0.9500 . ?
C8 C9 1.385(19) . ?
C10 H10 0.9500 . ?
C10 C9 1.355(19) . ?
C38 C39 1.407(17) . ?
C39 H39 0.9500 . ?
C39 C40 1.459(17) . ?
C12 C17 1.418(18) . ?
C5 H5 0.9500 . ?
C15 H15 0.9500 . ?
C44 H44 1.0000 . ?
C44 C45 1.588(17) . ?
C44 C46 1.536(17) . ?
C50 H50 1.0000 . ?
C50 C52 1.576(18) . ?
C50 C51 1.505(18) . ?
C55 H55A 0.9800 . ?
C55 H55B 0.9800 . ?
C55 H55C 0.9800 . ?
C55 C53 1.571(16) . ?
C49 H49A 0.9800 . ?
C49 H49B 0.9800 . ?
C49 H49C 0.9800 . ?
C49 C47 1.563(16) . ?
C9 H9 0.9500 . ?
C35 H35 0.9500 . ?
C35 C34 1.38(2) . ?
C47 H47 1.0000 . ?
C47 C48 1.538(17) . ?
C40 H40 0.9500 . ?
C27 H27 1.0000 . ?
C27 C29 1.567(18) . ?
C27 C28 1.513(18) . ?
C53 H53 1.0000 . ?
C53 C54 1.548(19) . ?
C18 H18 1.0000 . ?
C18 C19 1.551(19) . ?
C18 C20 1.522(19) . ?
C26 H26A 0.9800 . ?
C26 H26B 0.9800 . ?
C26 H26C 0.9800 . ?
C26 C24 1.563(16) . ?
C34 H34 0.9500 . ?
C19 H19A 0.9800 . ?
C19 H19B 0.9800 . ?
C19 H19C 0.9800 . ?
C54 H54A 0.9800 . ?
C54 H54B 0.9800 . ?
C54 H54C 0.9800 . ?
C29 H29A 0.9800 . ?
C29 H29B 0.9800 . ?
C29 H29C 0.9800 . ?
C45 H45A 0.9800 . ?
C45 H45B 0.9800 . ?
C45 H45C 0.9800 . ?
C52 H52A 0.9800 . ?
C52 H52B 0.9800 . ?
C52 H52C 0.9800 . ?
C1 H1A 0.9900 . ?
C1 H1B 0.9900 . ?
C24 H24 1.0000 . ?
C24 C25 1.557(19) . ?
C28 H28A 0.9800 . ?
C28 H28B 0.9800 . ?
C28 H28C 0.9800 . ?
C48 H48A 0.9800 . ?
C48 H48B 0.9800 . ?
C48 H48C 0.9800 . ?
C21 H21 1.0000 . ?
C21 C23 1.537(19) . ?
C21 C22 1.55(2) . ?
C25 H25A 0.9800 . ?
C25 H25B 0.9800 . ?
C25 H25C 0.9800 . ?
C46 H46A 0.9800 . ?
C46 H46B 0.9800 . ?
C46 H46C 0.9800 . ?
C20 H20A 0.9800 . ?
C20 H20B 0.9800 . ?
C20 H20C 0.9800 . ?
C51 H51A 0.9800 . ?
C51 H51B 0.9800 . ?
C51 H51C 0.9800 . ?
C23 H23A 0.9800 . ?
C23 H23B 0.9800 . ?
C23 H23C 0.9800 . ?
C22 H22A 0.9800 . ?
C22 H22B 0.9800 . ?
C22 H22C 0.9800 . ?

loop_
_geom_torsion_atom_site_label_1
_geom_torsion_atom_site_label_2
_geom_torsion_atom_site_label_3
_geom_torsion_atom_site_label_4
_geom_torsion
_geom_torsion_site_symmetry_1
_geom_torsion_site_symmetry_2
_geom_torsion_site_symmetry_3
_geom_torsion_site_symmetry_4
_geom_torsion_publ_flag
Fe1 P1 C3 C4 -178.6(12) . . . . ?
Fe1 P1 C3 C2 4.9(10) . . . . ?
Fe1 P1 C6 C7 178.8(11) . . . . ?
Fe1 P1 C6 C11 -1.9(10) . . . . ?
Fe1 P1 C12 C13 -173.4(10) . . . . ?
Fe1 P1 C12 C17 6.6(12) . . . . ?
Fe1 P2 C11 C6 12.7(11) . . . . ?
Fe1 P2 C11 C10 -172.5(11) . . . . ?
Fe1 P2 C18 C19 -74.3(10) . . . . ?
Fe1 P2 C18 C20 158.4(12) . . . . ?
Fe1 P2 C21 C23 70.0(13) . . . . ?
Fe1 P2 C21 C22 -58.3(14) . . . . ?
Fe1 P3 C17 C16 175.6(10) . . . . ?
Fe1 P3 C17 C12 -9.1(11) . . . . ?
Fe1 P3 C27 C29 63.5(12) . . . . ?
Fe1 P3 C27 C28 -59.0(14) . . . . ?
Fe1 P3 C24 C26 -77.7(13) . . . . ?
Fe1 P3 C24 C25 42.5(12) . . . . ?
Fe2 P5 C44 C45 48.0(11) . . . . ?
Fe2 P5 C44 C46 173.3(10) . . . . ?
Fe2 P5 C47 C49 -61.9(12) . . . . ?
Fe2 P5 C47 C48 57.3(12) . . . . ?
Fe2 P5 C37 C32 -16.1(11) . . . . ?
Fe2 P5 C37 C36 156.7(11) . . . . ?
Fe2 P6 C43 C42 167.5(10) . . . . ?
Fe2 P6 C43 C38 -12.4(11) . . . . ?
Fe2 P6 C50 C52 69.9(12) . . . . ?
Fe2 P6 C50 C51 -165.1(11) . . . . ?
Fe2 P6 C53 C55 -59.2(12) . . . . ?
Fe2 P6 C53 C54 61.0(11) . . . . ?
Fe2 P4 C32 C33 -152.4(10) . . . . ?
Fe2 P4 C32 C37 23.8(12) . . . . ?
Fe2 P4 C31 C30 -116.4(11) . . . . ?
Fe2 P4 C31 C2 55.1(13) . . . . ?
Fe2 P4 C38 C43 9.7(10) . . . . ?
Fe2 P4 C38 C39 -171.8(9) . . . . ?
P1 C3 C4 C5 -177.6(10) . . . . ?
P1 C3 C2 C31 179.4(10) . . . . ?
P1 C3 C2 C1 -3.4(15) . . . . ?
P1 C6 C7 C8 -179.1(10) . . . . ?
P1 C6 C11 P2 -7.0(13) . . . . ?
P1 C6 C11 C10 177.9(10) . . . . ?
P1 C12 C17 P3 1.7(14) . . . . ?
P1 C12 C17 C16 177.3(10) . . . . ?
P6 C43 C42 C41 178.8(11) . . . . ?
P6 C43 C38 P4 1.8(13) . . . . ?
P6 C43 C38 C39 -176.5(10) . . . . ?
P4 C32 C37 P5 -4.8(15) . . . . ?
P4 C32 C37 C36 -178.0(10) . . . . ?
P4 C38 C39 C40 177.0(8) . . . . ?
P2 C11 C10 C9 -173.4(12) . . . . ?
C43 P6 C50 C52 -52.6(12) . . . . ?
C43 P6 C50 C51 72.3(14) . . . . ?
C43 P6 C53 C55 61.3(11) . . . . ?
C43 P6 C53 C54 -178.4(10) . . . . ?
C43 C38 C39 C40 -5(2) . . . . ?
C13 C14 C15 C16 1(2) . . . . ?
C13 C12 C17 P3 -178.3(9) . . . . ?
C13 C12 C17 C16 -3(2) . . . . ?
C33 C32 C37 P5 171.5(9) . . . . ?
C33 C32 C37 C36 -2(2) . . . . ?
C3 P1 C6 C7 -58.8(14) . . . . ?
C3 P1 C6 C11 120.5(10) . . . . ?
C3 P1 C12 C13 66.6(13) . . . . ?
C3 P1 C12 C17 -113.4(11) . . . . ?
C3 C4 C5 C30 0(2) . . . . ?
C3 C2 C31 P4 -174.4(10) . . . . ?
C3 C2 C31 C30 -2.6(19) . . . . ?
C3 C2 C1 Fe1 0.4(16) . . . . ?
C14 C13 C12 P1 -178.1(9) . . . . ?
C14 C13 C12 C17 1.9(19) . . . . ?
C6 P1 C3 C4 56.2(15) . . . . ?
C6 P1 C3 C2 -120.2(10) . . . . ?
C6 P1 C12 C13 -46.7(14) . . . . ?
C6 P1 C12 C17 133.3(10) . . . . ?
C6 C7 C8 C9 1(2) . . . . ?
C6 C11 C10 C9 1(2) . . . . ?
C4 C3 C2 C31 3(2) . . . . ?
C4 C3 C2 C1 179.9(13) . . . . ?
C32 P4 C31 C30 6.3(13) . . . . ?
C32 P4 C31 C2 177.8(11) . . . . ?
C32 P4 C38 C43 -104.7(10) . . . . ?
C32 P4 C38 C39 73.8(12) . . . . ?
C32 C33 C34 C35 4(2) . . . . ?
C2 C3 C4 C5 -2(2) . . . . ?
C36 C35 C34 C33 -5(3) . . . . ?
C7 C6 C11 P2 172.4(10) . . . . ?
C7 C6 C11 C10 -2.7(19) . . . . ?
C7 C8 C9 C10 -2(2) . . . . ?
C42 C43 C38 P4 -178.1(9) . . . . ?
C42 C43 C38 C39 3.6(19) . . . . ?
C42 C41 C40 C39 -2(2) . . . . ?
C11 P2 C18 C19 44.0(11) . . . . ?
C11 P2 C18 C20 -83.2(14) . . . . ?
C11 P2 C21 C23 -55.3(13) . . . . ?
C11 P2 C21 C22 176.4(12) . . . . ?
C11 C6 C7 C8 2(2) . . . . ?
C11 C10 C9 C8 1(3) . . . . ?
C31 P4 C32 C33 71.2(12) . . . . ?
C31 P4 C32 C37 -112.7(11) . . . . ?
C31 P4 C38 C43 150.2(10) . . . . ?
C31 P4 C38 C39 -31.3(12) . . . . ?
C31 C30 C5 C4 0(2) . . . . ?
C31 C2 C1 Fe1 177.3(10) . . . . ?
C38 P4 C32 C33 -35.4(13) . . . . ?
C38 P4 C32 C37 140.7(11) . . . . ?
C38 P4 C31 C30 113.1(12) . . . . ?
C38 P4 C31 C2 -75.4(12) . . . . ?
C38 C43 C42 C41 -1(2) . . . . ?
C38 C39 C40 C41 3.6(19) . . . . ?
C12 P1 C3 C4 -56.9(15) . . . . ?
C12 P1 C3 C2 126.7(10) . . . . ?
C12 P1 C6 C7 53.2(14) . . . . ?
C12 P1 C6 C11 -127.5(10) . . . . ?
C12 C13 C14 C15 -1(2) . . . . ?
C5 C30 C31 P4 173.0(11) . . . . ?
C5 C30 C31 C2 1(2) . . . . ?
C15 C16 C17 P3 178.0(10) . . . . ?
C15 C16 C17 C12 3(2) . . . . ?
C44 P5 C47 C49 169.9(11) . . . . ?
C44 P5 C47 C48 -70.9(12) . . . . ?
C44 P5 C37 C32 106.6(11) . . . . ?
C44 P5 C37 C36 -80.6(13) . . . . ?
C50 P6 C43 C42 -63.3(13) . . . . ?
C50 P6 C43 C38 116.8(10) . . . . ?
C50 P6 C53 C55 167.9(10) . . . . ?
C50 P6 C53 C54 -71.8(12) . . . . ?
C17 P3 C27 C29 -57.1(11) . . . . ?
C17 P3 C27 C28 -179.6(12) . . . . ?
C17 P3 C24 C26 45.6(13) . . . . ?
C17 P3 C24 C25 165.8(11) . . . . ?
C17 C16 C15 C14 -2(2) . . . . ?
C35 C36 C37 P5 -172.0(12) . . . . ?
C35 C36 C37 C32 1(2) . . . . ?
C47 P5 C44 C45 -178.8(10) . . . . ?
C47 P5 C44 C46 -53.6(13) . . . . ?
C47 P5 C37 C32 -149.2(11) . . . . ?
C47 P5 C37 C36 23.7(14) . . . . ?
C37 P5 C44 C45 -69.4(11) . . . . ?
C37 P5 C44 C46 55.9(13) . . . . ?
C37 P5 C47 C49 61.8(12) . . . . ?
C37 P5 C47 C48 -179.0(10) . . . . ?
C37 C36 C35 C34 2(2) . . . . ?
C40 C41 C42 C43 0(2) . . . . ?
C27 P3 C17 C16 -56.9(13) . . . . ?
C27 P3 C17 C12 118.4(11) . . . . ?
C27 P3 C24 C26 146.6(12) . . . . ?
C27 P3 C24 C25 -93.2(12) . . . . ?
C53 P6 C43 C42 43.4(13) . . . . ?
C53 P6 C43 C38 -136.4(10) . . . . ?
C53 P6 C50 C52 -160.3(11) . . . . ?
C53 P6 C50 C51 -35.3(15) . . . . ?
C18 P2 C11 C6 -108.1(11) . . . . ?
C18 P2 C11 C10 66.6(13) . . . . ?
C18 P2 C21 C23 -161.7(12) . . . . ?
C18 P2 C21 C22 70.0(14) . . . . ?
C34 C33 C32 P4 175.7(10) . . . . ?
C34 C33 C32 C37 0(2) . . . . ?
C1 C2 C31 P4 8.7(18) . . . . ?
C1 C2 C31 C30 -179.6(13) . . . . ?
C24 P3 C17 C16 44.9(13) . . . . ?
C24 P3 C17 C12 -139.8(11) . . . . ?
C24 P3 C27 C29 -159.9(11) . . . . ?
C24 P3 C27 C28 77.6(13) . . . . ?
C21 P2 C11 C6 145.3(11) . . . . ?
C21 P2 C11 C10 -39.9(14) . . . . ?
C21 P2 C18 C19 152.1(10) . . . . ?
C21 P2 C18 C20 24.8(15) . . . . ?

loop_
_smtbx_masks_void_nr
_smtbx_masks_void_average_x
_smtbx_masks_void_average_y
_smtbx_masks_void_average_z
_smtbx_masks_void_volume
_smtbx_masks_void_count_electrons
_smtbx_masks_void_content
1 0.000 0.500 -0.301 2351.5 525.1 ?
2 0.500 0.000 -0.084 2351.5 525.1 ?
